data_4320157
loop_
_publ_author_name
'Miguel A. Casado'
'Jes\'us J. P\'erez-Torrente'
'Jos\'e A. L\'opez'
'Miguel A. Ciriano'
'Pablo J. Alonso'
'Fernando J. Lahoz'
'Luis A. Oro'

_publ_contact_author
;
   Dr. Fernando J. Lahoz
   Departamento de Qu\'imica Inorg\'anica - I.C.M.A.
   Facultad de Ciencias
   Universidad de Zaragoza - C.S.I.C.
   50009 Zaragoza, Spain
;
_publ_contact_author_email lahoz@posta.unizar.es
_publ_section_title
;
 Synthesis of Paramagnetic Tetranuclear Rhodium and Iridium Complexes with
 the 2,6-Pyridinedithiolate Ligand. Redox-Induced Degradation to
 Diamagnetic Triiridium Compounds
;
_journal_name_full 'Inorganic Chemistry'
_journal_page_first 4785
_journal_page_last 4792
_journal_paper_doi 10.1021/ic001349q
_journal_volume 40
_journal_year 2001
_chemical_formula_moiety '(C34 H42 Ir3 N2 S4 +), (B F4 -)'
_chemical_formula_sum 'C34 H42 B F4 Ir3 N2 S4'
_chemical_formula_weight 1270.35
_chemical_name_systematic
;
  ?
;
_space_group_IT_number 14
_symmetry_cell_setting monoclinic
_symmetry_space_group_name_Hall '-P 2ybc'
_symmetry_space_group_name_H-M 'P 1 21/c 1'
_atom_sites_solution_hydrogens geom
_atom_sites_solution_primary direct
_atom_sites_solution_secondary difmap
_audit_creation_method SHELXL-97
_cell_angle_alpha 90.00
_cell_angle_beta 96.395(14)
_cell_angle_gamma 90.00
_cell_formula_units_Z 4
_cell_length_a 7.9234(9)
_cell_length_b 22.002(4)
_cell_length_c 19.786(3)
_cell_measurement_reflns_used 46
_cell_measurement_temperature 173(2)
_cell_measurement_theta_max 16
_cell_measurement_theta_min 12.5
_cell_volume 3427.8(9)
_computing_cell_refinement 'DIF4 (Stoe)'
_computing_data_collection 'DIF4 (Stoe)'
_computing_data_reduction 'REDU4 (Stoe)'
_computing_molecular_graphics 'XP, SHELXTL v.5 (Siemens)'
_computing_publication_material 'CIFTAB (Sheldrick, 1997)'
_computing_structure_refinement 'SHELXL-97 (Sheldrick, 1997)'
_computing_structure_solution 'SIR92 (Giacovazzo, 1994)'
_diffrn_ambient_temperature 173(2)
_diffrn_measured_fraction_theta_full 0.997
_diffrn_measured_fraction_theta_max 0.997
_diffrn_measurement_device 'four-circle diffractometer'
_diffrn_measurement_device_type 'Siemens-Stoe AED2'
_diffrn_measurement_method '\w-2\q scans'
_diffrn_radiation_monochromator graphite
_diffrn_radiation_source 'normal focus Mo sealed tube'
_diffrn_radiation_type MoK\a
_diffrn_radiation_wavelength 0.71073
_diffrn_reflns_av_R_equivalents 0.0379
_diffrn_reflns_av_sigmaI/netI 0.0354
_diffrn_reflns_limit_h_max 9
_diffrn_reflns_limit_h_min -9
_diffrn_reflns_limit_k_max 26
_diffrn_reflns_limit_k_min -3
_diffrn_reflns_limit_l_max 23
_diffrn_reflns_limit_l_min -21
_diffrn_reflns_number 6907
_diffrn_reflns_theta_full 24.99
_diffrn_reflns_theta_max 24.99
_diffrn_reflns_theta_min 2.59
_diffrn_standards_decay_% 'no decay'
_diffrn_standards_interval_time 55
_diffrn_standards_number 3
_exptl_absorpt_coefficient_mu 11.914
_exptl_absorpt_correction_T_max 0.09451
_exptl_absorpt_correction_T_min 0.04254
_exptl_absorpt_correction_type psi-scan
_exptl_absorpt_process_details
;
  Azimuthal psi-scans of 12 reflections at 10\% intervals.
  Data corrected with the program: XPREP, SHELXTL v. 5 (Siemens)
;
_exptl_crystal_colour dark-purple
_exptl_crystal_density_diffrn 2.462
_exptl_crystal_density_method 'not measured'
_exptl_crystal_description 'irregular block'
_exptl_crystal_F_000 2384
_exptl_crystal_size_max 0.24
_exptl_crystal_size_mid 0.18
_exptl_crystal_size_min 0.13
_refine_diff_density_max 1.834
_refine_diff_density_min -1.405
_refine_diff_density_rms 0.203
_refine_ls_extinction_method none
_refine_ls_goodness_of_fit_ref 1.019
_refine_ls_hydrogen_treatment mixed
_refine_ls_matrix_type full
_refine_ls_number_parameters 436
_refine_ls_number_reflns 6026
_refine_ls_number_restraints 0
_refine_ls_restrained_S_all 1.019
_refine_ls_R_factor_all 0.0467
_refine_ls_R_factor_gt 0.0354
_refine_ls_shift/su_max 0.001
_refine_ls_shift/su_mean 0.000
_refine_ls_structure_factor_coef Fsqd
_refine_ls_weighting_details 'calc w=1/[\s^2^(Fo^2^)+(0.0410P)^2^+44.6149P] where P=(Fo^2^+2Fc^2^)/3'
_refine_ls_weighting_scheme calc
_refine_ls_wR_factor_gt 0.0861
_refine_ls_wR_factor_ref 0.0933
_reflns_number_gt 5057
_reflns_number_total 6026
_reflns_threshold_expression >2sigma(I)
_cod_data_source_file ic001349q.cif
_cod_data_source_block compound5b
_cod_depositor_comments
;
The following automatic conversions were performed:

'_symmetry_cell_setting' value 'Monoclinic' changed to 'monoclinic'
according to the built-in table from CIF Core dictionary named
'cif_core.dic' version 2.4.1 from 2010-06-29.

Automatic conversion script
Id: cif_fix_values 1646 2011-03-28 12:23:43Z adriana 
;
_cod_database_code 4320157

loop_
_symmetry_equiv_pos_as_xyz
'x, y, z'
'-x, y+1/2, -z+1/2'
'-x, -y, -z'
'x, -y-1/2, z-1/2'

loop_
_atom_site_label
_atom_site_type_symbol
_atom_site_fract_x
_atom_site_fract_y
_atom_site_fract_z
_atom_site_U_iso_or_equiv
_atom_site_adp_type
_atom_site_occupancy
_atom_site_symmetry_multiplicity
_atom_site_calc_flag
_atom_site_refinement_flags
_atom_site_disorder_assembly
_atom_site_disorder_group
Ir1 Ir 0.63333(4) 0.164609(16) 0.158016(17) 0.02733(10) Uani 1 1 d . . .
Ir2 Ir 0.47659(4) 0.058142(16) 0.216874(17) 0.02657(10) Uani 1 1 d . . .
Ir3 Ir 0.76232(5) -0.018752(16) 0.363349(17) 0.02923(11) Uani 1 1 d . . .
S1 S 0.6811(3) 0.26520(11) 0.20876(13) 0.0396(6) Uani 1 1 d . . .
S2 S 0.7650(3) 0.04036(11) 0.26476(11) 0.0287(5) Uani 1 1 d . . .
S3 S 0.5833(3) 0.04573(12) 0.41552(12) 0.0364(5) Uani 1 1 d . . .
S4 S 0.3548(3) 0.15400(11) 0.18452(12) 0.0326(5) Uani 1 1 d . . .
N1 N 0.7597(10) 0.1606(3) 0.2545(4) 0.0291(17) Uani 1 1 d . . .
C1 C 0.7848(12) 0.2197(4) 0.2723(5) 0.033(2) Uani 1 1 d . . .
C2 C 0.8804(14) 0.2351(5) 0.3330(5) 0.046(3) Uani 1 1 d . . .
H2 H 0.8990 0.2763 0.3462 0.047(13) Uiso 1 1 calc R . .
C3 C 0.9476(13) 0.1874(5) 0.3737(5) 0.042(2) Uani 1 1 d . . .
H3 H 1.0143 0.1961 0.4155 0.047(13) Uiso 1 1 calc R . .
C4 C 0.9194(12) 0.1282(5) 0.3547(5) 0.037(2) Uani 1 1 d . . .
H4 H 0.9683 0.0964 0.3828 0.047(13) Uiso 1 1 calc R . .
C5 C 0.8196(12) 0.1146(4) 0.2945(5) 0.032(2) Uani 1 1 d . . .
N2 N 0.4544(9) 0.1129(3) 0.3021(4) 0.0291(17) Uani 1 1 d . . .
C6 C 0.4951(12) 0.1084(4) 0.3704(5) 0.032(2) Uani 1 1 d . . .
C7 C 0.4498(12) 0.1586(4) 0.4104(5) 0.033(2) Uani 1 1 d . . .
H7 H 0.4714 0.1565 0.4585 0.047(13) Uiso 1 1 calc R . .
C8 C 0.3761(13) 0.2097(5) 0.3811(6) 0.045(3) Uani 1 1 d . . .
H8 H 0.3536 0.2433 0.4088 0.047(13) Uiso 1 1 calc R . .
C9 C 0.3335(13) 0.2131(5) 0.3109(5) 0.038(2) Uani 1 1 d . . .
H9 H 0.2763 0.2472 0.2898 0.047(13) Uiso 1 1 calc R . .
C10 C 0.3794(12) 0.1641(5) 0.2744(5) 0.035(2) Uani 1 1 d . . .
C11 C 0.5512(14) 0.2122(5) 0.0619(5) 0.039(2) Uani 1 1 d . . .
H11 H 0.4568 0.2397 0.0756 0.038(8) Uiso 1 1 d R . .
C12 C 0.5274(13) 0.1506(5) 0.0510(5) 0.037(2) Uani 1 1 d . . .
H12 H 0.4090 0.1361 0.0400 0.038(8) Uiso 1 1 d R . .
C13 C 0.6432(13) 0.1121(5) 0.0104(5) 0.037(2) Uani 1 1 d . . .
H13A H 0.5739 0.0804 -0.0150 0.042(6) Uiso 1 1 calc R . .
H13B H 0.6913 0.1384 -0.0232 0.042(6) Uiso 1 1 calc R . .
C14 C 0.7879(13) 0.0818(5) 0.0550(5) 0.037(2) Uani 1 1 d . . .
H14A H 0.7523 0.0404 0.0667 0.042(6) Uiso 1 1 calc R . .
H14B H 0.8866 0.0778 0.0287 0.042(6) Uiso 1 1 calc R . .
C15 C 0.8419(11) 0.1162(4) 0.1197(5) 0.031(2) Uani 1 1 d . . .
H15 H 0.9008 0.0898 0.1596 0.038(8) Uiso 1 1 d R . .
C16 C 0.8773(12) 0.1792(5) 0.1214(5) 0.033(2) Uani 1 1 d . . .
H16 H 0.9802 0.1907 0.1596 0.038(8) Uiso 1 1 d R . .
C17 C 0.8692(13) 0.2187(5) 0.0581(5) 0.040(2) Uani 1 1 d . . .
H17A H 0.9580 0.2505 0.0652 0.042(6) Uiso 1 1 calc R . .
H17B H 0.8948 0.1933 0.0193 0.042(6) Uiso 1 1 calc R . .
C18 C 0.6982(15) 0.2491(5) 0.0404(5) 0.044(3) Uani 1 1 d . . .
H18A H 0.6798 0.2558 -0.0094 0.042(6) Uiso 1 1 calc R . .
H18B H 0.6997 0.2894 0.0627 0.042(6) Uiso 1 1 calc R . .
C19 C 0.5133(12) -0.0214(5) 0.1512(5) 0.036(2) Uani 1 1 d . . .
H19 H 0.6302 -0.0308 0.1517 0.038(8) Uiso 1 1 d R . .
C20 C 0.4087(13) 0.0193(4) 0.1146(5) 0.034(2) Uani 1 1 d . . .
H20 H 0.4497 0.0503 0.0805 0.038(8) Uiso 1 1 d R . .
C21 C 0.2142(13) 0.0148(5) 0.1022(5) 0.042(3) Uani 1 1 d . . .
H21A H 0.1675 0.0550 0.0874 0.042(6) Uiso 1 1 calc R . .
H21B H 0.1828 -0.0145 0.0649 0.042(6) Uiso 1 1 calc R . .
C22 C 0.1349(12) -0.0051(5) 0.1643(5) 0.041(2) Uani 1 1 d . . .
H22A H 0.1367 -0.0501 0.1668 0.042(6) Uiso 1 1 calc R . .
H22B H 0.0148 0.0081 0.1599 0.042(6) Uiso 1 1 calc R . .
C23 C 0.2259(12) 0.0206(5) 0.2294(5) 0.035(2) Uani 1 1 d . . .
H23 H 0.1814 0.0545 0.2490 0.038(8) Uiso 1 1 d R . .
C24 C 0.3514(13) -0.0134(5) 0.2691(5) 0.037(2) Uani 1 1 d . . .
H24 H 0.3550 0.0047 0.3151 0.038(8) Uiso 1 1 d R . .
C25 C 0.4030(13) -0.0758(4) 0.2518(5) 0.037(2) Uani 1 1 d . . .
H25A H 0.3077 -0.1039 0.2567 0.042(6) Uiso 1 1 calc R . .
H25B H 0.5001 -0.0884 0.2846 0.042(6) Uiso 1 1 calc R . .
C26 C 0.4538(13) -0.0815(5) 0.1798(5) 0.039(2) Uani 1 1 d . . .
H26A H 0.3554 -0.0969 0.1494 0.042(6) Uiso 1 1 calc R . .
H26B H 0.5462 -0.1118 0.1800 0.042(6) Uiso 1 1 calc R . .
C27 C 0.8501(14) -0.0955(5) 0.3109(5) 0.041(2) Uani 1 1 d . . .
H27 H 0.7972 -0.0931 0.2604 0.038(8) Uiso 1 1 d R . .
C28 C 0.9916(13) -0.0622(5) 0.3378(5) 0.040(2) Uani 1 1 d . . .
H28 H 1.0358 -0.0360 0.2999 0.038(8) Uiso 1 1 d R . .
C29 C 1.1125(13) -0.0773(5) 0.3997(5) 0.043(2) Uani 1 1 d . . .
H29A H 1.1869 -0.0419 0.4119 0.042(6) Uiso 1 1 calc R . .
H29B H 1.1853 -0.1118 0.3891 0.042(6) Uiso 1 1 calc R . .
C30 C 1.0161(14) -0.0941(5) 0.4605(5) 0.045(3) Uani 1 1 d . . .
H30A H 0.9941 -0.1384 0.4597 0.042(6) Uiso 1 1 calc R . .
H30B H 1.0886 -0.0846 0.5032 0.042(6) Uiso 1 1 calc R . .
C31 C 0.8489(15) -0.0607(5) 0.4603(5) 0.043(3) Uani 1 1 d . . .
H31 H 0.8436 -0.0335 0.4996 0.038(8) Uiso 1 1 d R . .
C32 C 0.6960(15) -0.0875(5) 0.4328(5) 0.045(3) Uani 1 1 d . . .
H32 H 0.5941 -0.0735 0.4515 0.038(8) Uiso 1 1 d R . .
C33 C 0.6884(15) -0.1505(5) 0.3985(6) 0.048(3) Uani 1 1 d . . .
H33A H 0.7221 -0.1817 0.4335 0.042(6) Uiso 1 1 calc R . .
H33B H 0.5695 -0.1589 0.3798 0.042(6) Uiso 1 1 calc R . .
C34 C 0.8008(16) -0.1567(5) 0.3417(6) 0.050(3) Uani 1 1 d . . .
H34A H 0.7412 -0.1819 0.3051 0.042(6) Uiso 1 1 calc R . .
H34B H 0.9059 -0.1784 0.3595 0.042(6) Uiso 1 1 calc R . .
B B 0.8647(16) -0.1395(6) 0.0807(6) 0.043(3) Uani 1 1 d . . .
F1 F 1.0435(7) -0.1346(3) 0.0875(3) 0.0496(15) Uani 1 1 d . . .
F2 F 0.8210(8) -0.1871(3) 0.0379(3) 0.0561(17) Uani 1 1 d . . .
F4 F 0.8167(10) -0.1519(4) 0.1438(4) 0.067(2) Uani 1 1 d . . .
F3 F 0.7958(11) -0.0863(3) 0.0542(4) 0.074(2) Uani 1 1 d . . .

loop_
_atom_site_aniso_label
_atom_site_aniso_U_11
_atom_site_aniso_U_22
_atom_site_aniso_U_33
_atom_site_aniso_U_23
_atom_site_aniso_U_13
_atom_site_aniso_U_12
Ir1 0.02585(18) 0.0280(2) 0.02759(18) -0.00072(14) 0.00045(14) 0.00154(14)
Ir2 0.02319(18) 0.02798(19) 0.02847(18) -0.00409(14) 0.00252(13) -0.00066(13)
Ir3 0.03034(19) 0.0299(2) 0.02756(18) 0.00107(14) 0.00370(14) -0.00136(15)
S1 0.0464(15) 0.0283(12) 0.0430(14) -0.0026(10) 0.0009(11) 0.0006(11)
S2 0.0266(11) 0.0314(12) 0.0279(11) 0.0009(9) 0.0010(9) -0.0004(9)
S3 0.0427(14) 0.0393(14) 0.0274(11) -0.0002(10) 0.0056(10) 0.0026(11)
S4 0.0269(11) 0.0348(13) 0.0360(12) -0.0018(10) 0.0026(9) 0.0038(10)
N1 0.032(4) 0.031(4) 0.024(4) -0.001(3) 0.005(3) 0.001(3)
C1 0.031(5) 0.031(5) 0.036(5) -0.005(4) 0.004(4) -0.002(4)
C2 0.048(6) 0.046(6) 0.043(6) -0.011(5) 0.001(5) -0.013(5)
C3 0.042(6) 0.048(6) 0.033(5) -0.008(5) -0.005(4) -0.012(5)
C4 0.029(5) 0.051(6) 0.031(5) 0.007(4) 0.000(4) -0.006(5)
C5 0.032(5) 0.036(5) 0.029(5) -0.002(4) 0.006(4) -0.001(4)
N2 0.022(4) 0.033(4) 0.034(4) -0.004(3) 0.008(3) 0.003(3)
C6 0.029(5) 0.037(5) 0.032(5) -0.008(4) 0.011(4) -0.002(4)
C7 0.037(5) 0.025(5) 0.038(5) -0.005(4) 0.010(4) -0.001(4)
C8 0.039(6) 0.043(6) 0.054(7) -0.014(5) 0.012(5) 0.007(5)
C9 0.033(5) 0.033(5) 0.050(6) -0.003(4) 0.009(4) 0.002(4)
C10 0.032(5) 0.036(5) 0.035(5) 0.001(4) -0.003(4) -0.003(4)
C11 0.042(6) 0.037(6) 0.037(5) 0.009(4) -0.005(4) 0.002(5)
C12 0.032(5) 0.046(6) 0.030(5) -0.002(4) -0.005(4) 0.005(4)
C13 0.041(6) 0.043(6) 0.027(5) -0.008(4) 0.004(4) 0.007(5)
C14 0.043(6) 0.035(5) 0.034(5) 0.003(4) 0.005(4) 0.005(4)
C15 0.018(4) 0.040(5) 0.034(5) -0.005(4) 0.009(4) -0.001(4)
C16 0.031(5) 0.040(6) 0.029(5) 0.000(4) 0.005(4) 0.009(4)
C17 0.038(5) 0.041(6) 0.043(6) 0.000(5) 0.010(4) -0.004(5)
C18 0.065(7) 0.030(5) 0.037(5) 0.013(4) 0.002(5) 0.003(5)
C19 0.030(5) 0.037(5) 0.039(5) -0.018(4) -0.002(4) 0.009(4)
C20 0.038(5) 0.034(5) 0.032(5) -0.009(4) 0.006(4) -0.004(4)
C21 0.034(5) 0.044(6) 0.044(6) -0.013(5) -0.010(5) 0.006(5)
C22 0.027(5) 0.045(6) 0.048(6) -0.004(5) -0.001(4) 0.003(4)
C23 0.029(5) 0.033(5) 0.045(6) -0.007(4) 0.007(4) -0.002(4)
C24 0.035(5) 0.036(5) 0.038(5) 0.002(4) 0.001(4) 0.000(4)
C25 0.035(5) 0.025(5) 0.051(6) -0.002(4) 0.006(4) -0.003(4)
C26 0.033(5) 0.034(5) 0.049(6) -0.017(5) 0.001(4) 0.007(4)
C27 0.050(6) 0.035(6) 0.037(5) -0.008(4) 0.002(5) 0.006(5)
C28 0.038(6) 0.047(6) 0.036(5) 0.009(4) 0.010(4) 0.009(5)
C29 0.030(5) 0.049(6) 0.049(6) -0.003(5) 0.000(5) 0.010(5)
C30 0.050(6) 0.044(6) 0.037(5) 0.002(5) -0.008(5) 0.003(5)
C31 0.061(7) 0.041(6) 0.026(5) -0.002(4) 0.005(5) -0.014(5)
C32 0.052(6) 0.042(6) 0.045(6) 0.014(5) 0.022(5) -0.001(5)
C33 0.044(6) 0.038(6) 0.060(7) 0.010(5) -0.008(5) -0.012(5)
C34 0.060(7) 0.036(6) 0.052(7) -0.010(5) -0.004(6) 0.006(5)
B 0.038(6) 0.047(7) 0.042(6) 0.002(5) -0.003(5) 0.006(5)
F1 0.038(3) 0.053(4) 0.059(4) -0.005(3) 0.008(3) -0.009(3)
F2 0.049(4) 0.062(4) 0.056(4) -0.004(3) 0.001(3) -0.015(3)
F4 0.067(5) 0.082(5) 0.056(4) 0.008(4) 0.032(4) 0.012(4)
F3 0.082(5) 0.052(4) 0.084(5) 0.015(4) -0.010(4) 0.017(4)

loop_
_atom_type_symbol
_atom_type_description
_atom_type_scat_dispersion_real
_atom_type_scat_dispersion_imag
_atom_type_scat_source
C C 0.0033 0.0016 'International Tables Vol C Tables 4.2.6.8 and 6.1.1.4'
H H 0.0000 0.0000 'International Tables Vol C Tables 4.2.6.8 and 6.1.1.4'
B B 0.0013 0.0007 'International Tables Vol C Tables 4.2.6.8 and 6.1.1.4'
N N 0.0061 0.0033 'International Tables Vol C Tables 4.2.6.8 and 6.1.1.4'
F F 0.0171 0.0103 'International Tables Vol C Tables 4.2.6.8 and 6.1.1.4'
S S 0.1246 0.1234 'International Tables Vol C Tables 4.2.6.8 and 6.1.1.4'
Ir Ir -1.4442 7.9887 'International Tables Vol C Tables 4.2.6.8 and 6.1.1.4'

loop_
_geom_angle_atom_site_label_1
_geom_angle_atom_site_label_2
_geom_angle_atom_site_label_3
_geom_angle
_geom_angle_site_symmetry_1
_geom_angle_site_symmetry_3
_geom_angle_publ_flag
N1 Ir1 C16 87.5(3) . . ?
N1 Ir1 C15 89.6(3) . . ?
C16 Ir1 C15 38.1(4) . . ?
N1 Ir1 C11 152.6(3) . . ?
C16 Ir1 C11 80.2(4) . . ?
C15 Ir1 C11 95.4(4) . . ?
N1 Ir1 C12 167.7(3) . . ?
C16 Ir1 C12 87.6(4) . . ?
C15 Ir1 C12 79.6(4) . . ?
C11 Ir1 C12 36.5(4) . . ?
N1 Ir1 S4 99.3(2) . . ?
C16 Ir1 S4 172.8(2) . . ?
C15 Ir1 S4 143.5(3) . . ?
C11 Ir1 S4 92.6(3) . . ?
C12 Ir1 S4 86.2(3) . . ?
N1 Ir1 S1 67.7(2) . . ?
C16 Ir1 S1 84.2(3) . . ?
C15 Ir1 S1 119.9(3) . . ?
C11 Ir1 S1 86.6(3) . . ?
C12 Ir1 S1 123.0(3) . . ?
S4 Ir1 S1 96.05(9) . . ?
N1 Ir1 Ir2 77.4(2) . . ?
C16 Ir1 Ir2 132.9(3) . . ?
C15 Ir1 Ir2 96.8(3) . . ?
C11 Ir1 Ir2 128.4(3) . . ?
C12 Ir1 Ir2 97.8(3) . . ?
S4 Ir1 Ir2 51.87(6) . . ?
S1 Ir1 Ir2 127.58(7) . . ?
N2 Ir2 C24 87.1(3) . . ?
N2 Ir2 C23 88.1(3) . . ?
C24 Ir2 C23 37.7(4) . . ?
N2 Ir2 C20 157.9(3) . . ?
C24 Ir2 C20 94.4(4) . . ?
C23 Ir2 C20 80.0(4) . . ?
N2 Ir2 C19 162.4(3) . . ?
C24 Ir2 C19 78.7(4) . . ?
C23 Ir2 C19 87.0(4) . . ?
C20 Ir2 C19 36.1(4) . . ?
N2 Ir2 S4 68.9(2) . . ?
C24 Ir2 S4 125.1(3) . . ?
C23 Ir2 S4 91.1(3) . . ?
C20 Ir2 S4 92.7(3) . . ?
C19 Ir2 S4 128.2(3) . . ?
N2 Ir2 S2 86.4(2) . . ?
C24 Ir2 S2 99.1(3) . . ?
C23 Ir2 S2 136.7(3) . . ?
C20 Ir2 S2 114.9(3) . . ?
C19 Ir2 S2 85.5(2) . . ?
S4 Ir2 S2 126.12(8) . . ?
N2 Ir2 Ir1 86.5(2) . . ?
C24 Ir2 Ir1 173.4(3) . . ?
C23 Ir2 Ir1 140.4(3) . . ?
C20 Ir2 Ir1 90.9(3) . . ?
C19 Ir2 Ir1 107.9(3) . . ?
S4 Ir2 Ir1 50.62(6) . . ?
S2 Ir2 Ir1 82.04(6) . . ?
C27 Ir3 C32 82.5(4) . . ?
C27 Ir3 C28 37.8(4) . . ?
C32 Ir3 C28 96.3(4) . . ?
C27 Ir3 C31 90.3(4) . . ?
C32 Ir3 C31 37.9(4) . . ?
C28 Ir3 C31 80.1(4) . . ?
C27 Ir3 S3 160.7(3) . . ?
C32 Ir3 S3 86.6(3) . . ?
C28 Ir3 S3 160.5(3) . . ?
C31 Ir3 S3 90.9(3) . . ?
C27 Ir3 S2 90.0(3) . . ?
C32 Ir3 S2 161.4(3) . . ?
C28 Ir3 S2 88.0(3) . . ?
C31 Ir3 S2 160.0(3) . . ?
S3 Ir3 S2 95.35(8) . . ?
C1 S1 Ir1 79.3(3) . . ?
C5 S2 Ir3 105.0(3) . . ?
C5 S2 Ir2 99.6(3) . . ?
Ir3 S2 Ir2 108.74(9) . . ?
C6 S3 Ir3 118.9(3) . . ?
C10 S4 Ir1 102.1(3) . . ?
C10 S4 Ir2 81.1(3) . . ?
Ir1 S4 Ir2 77.51(7) . . ?
C5 N1 C1 122.7(8) . . ?
C5 N1 Ir1 133.2(6) . . ?
C1 N1 Ir1 104.0(6) . . ?
N1 C1 C2 120.6(9) . . ?
N1 C1 S1 108.7(7) . . ?
C2 C1 S1 130.7(8) . . ?
C1 C2 C3 116.9(10) . . ?
C4 C3 C2 121.2(9) . . ?
C3 C4 C5 120.2(10) . . ?
N1 C5 C4 118.3(9) . . ?
N1 C5 S2 116.3(7) . . ?
C4 C5 S2 125.4(8) . . ?
C6 N2 C10 120.5(8) . . ?
C6 N2 Ir2 136.7(6) . . ?
C10 N2 Ir2 102.9(6) . . ?
N2 C6 C7 116.6(9) . . ?
N2 C6 S3 127.2(7) . . ?
C7 C6 S3 116.0(7) . . ?
C8 C7 C6 121.6(9) . . ?
C7 C8 C9 120.8(10) . . ?
C10 C9 C8 115.8(10) . . ?
N2 C10 C9 124.6(9) . . ?
N2 C10 S4 107.1(7) . . ?
C9 C10 S4 128.3(8) . . ?
C12 C11 C18 125.2(10) . . ?
C12 C11 Ir1 72.0(5) . . ?
C18 C11 Ir1 109.5(6) . . ?
C11 C12 C13 122.9(10) . . ?
C11 C12 Ir1 71.5(6) . . ?
C13 C12 Ir1 113.0(6) . . ?
C14 C13 C12 113.2(8) . . ?
C15 C14 C13 113.4(8) . . ?
C16 C15 C14 123.3(9) . . ?
C16 C15 Ir1 70.6(5) . . ?
C14 C15 Ir1 112.8(6) . . ?
C15 C16 C17 123.5(9) . . ?
C15 C16 Ir1 71.3(5) . . ?
C17 C16 Ir1 113.8(6) . . ?
C18 C17 C16 113.4(8) . . ?
C17 C18 C11 113.1(8) . . ?
C20 C19 C26 124.4(9) . . ?
C20 C19 Ir2 71.5(5) . . ?
C26 C19 Ir2 113.5(6) . . ?
C19 C20 C21 125.4(10) . . ?
C19 C20 Ir2 72.4(5) . . ?
C21 C20 Ir2 108.0(6) . . ?
C22 C21 C20 113.0(8) . . ?
C21 C22 C23 112.5(8) . . ?
C24 C23 C22 121.0(9) . . ?
C24 C23 Ir2 70.8(6) . . ?
C22 C23 Ir2 113.4(7) . . ?
C23 C24 C25 123.8(9) . . ?
C23 C24 Ir2 71.5(6) . . ?
C25 C24 Ir2 114.0(7) . . ?
C24 C25 C26 113.6(9) . . ?
C25 C26 C19 113.4(8) . . ?
C28 C27 C34 122.4(9) . . ?
C28 C27 Ir3 72.0(6) . . ?
C34 C27 Ir3 112.7(7) . . ?
C27 C28 C29 127.2(10) . . ?
C27 C28 Ir3 70.1(6) . . ?
C29 C28 Ir3 112.5(7) . . ?
C28 C29 C30 111.3(8) . . ?
C31 C30 C29 113.0(8) . . ?
C32 C31 C30 121.0(10) . . ?
C32 C31 Ir3 70.2(6) . . ?
C30 C31 Ir3 113.5(7) . . ?
C31 C32 C33 122.6(10) . . ?
C31 C32 Ir3 71.9(6) . . ?
C33 C32 Ir3 110.6(7) . . ?
C34 C33 C32 114.2(9) . . ?
C33 C34 C27 114.1(9) . . ?
F2 B F3 110.8(9) . . ?
F2 B F4 109.5(10) . . ?
F3 B F4 112.2(10) . . ?
F2 B F1 107.5(10) . . ?
F3 B F1 108.9(10) . . ?
F4 B F1 107.7(9) . . ?

loop_
_geom_bond_atom_site_label_1
_geom_bond_atom_site_label_2
_geom_bond_distance
_geom_bond_site_symmetry_2
_geom_bond_publ_flag
Ir1 N1 2.057(7) . ?
Ir1 C16 2.163(10) . ?
Ir1 C15 2.172(9) . ?
Ir1 C11 2.205(9) . ?
Ir1 C12 2.211(9) . ?
Ir1 S4 2.336(2) . ?
Ir1 S1 2.442(3) . ?
Ir1 Ir2 2.9509(6) . ?
Ir2 N2 2.096(7) . ?
Ir2 C24 2.182(10) . ?
Ir2 C23 2.190(10) . ?
Ir2 C20 2.207(9) . ?
Ir2 C19 2.219(9) . ?
Ir2 S4 2.377(2) . ?
Ir2 S2 2.406(2) . ?
Ir3 C27 2.138(10) . ?
Ir3 C32 2.148(10) . ?
Ir3 C28 2.162(10) . ?
Ir3 C31 2.170(10) . ?
Ir3 S3 2.327(3) . ?
Ir3 S2 2.347(2) . ?
S1 C1 1.739(10) . ?
S2 C5 1.774(10) . ?
S3 C6 1.745(10) . ?
S4 C10 1.781(10) . ?
N1 C5 1.339(12) . ?
N1 C1 1.355(12) . ?
C1 C2 1.390(14) . ?
C2 C3 1.393(16) . ?
C3 C4 1.367(15) . ?
C4 C5 1.386(13) . ?
N2 C6 1.357(12) . ?
N2 C10 1.361(12) . ?
C6 C7 1.429(13) . ?
C7 C8 1.365(15) . ?
C8 C9 1.393(15) . ?
C9 C10 1.369(14) . ?
C11 C12 1.382(15) . ?
C11 C18 1.519(15) . ?
C12 C13 1.539(13) . ?
C13 C14 1.520(13) . ?
C14 C15 1.508(13) . ?
C15 C16 1.414(14) . ?
C16 C17 1.519(14) . ?
C17 C18 1.517(15) . ?
C19 C20 1.370(14) . ?
C19 C26 1.533(15) . ?
C20 C21 1.536(14) . ?
C21 C22 1.506(15) . ?
C22 C23 1.514(14) . ?
C23 C24 1.412(14) . ?
C24 C25 1.483(14) . ?
C25 C26 1.528(14) . ?
C27 C28 1.394(15) . ?
C27 C34 1.547(16) . ?
C28 C29 1.505(14) . ?
C29 C30 1.541(15) . ?
C30 C31 1.514(16) . ?
C31 C32 1.401(15) . ?
C32 C33 1.541(16) . ?
C33 C34 1.514(17) . ?
B F2 1.365(15) . ?
B F3 1.372(14) . ?
B F4 1.373(15) . ?
B F1 1.412(14) . ?

loop_
_geom_torsion_atom_site_label_1
_geom_torsion_atom_site_label_2
_geom_torsion_atom_site_label_3
_geom_torsion_atom_site_label_4
_geom_torsion
_geom_torsion_site_symmetry_1
_geom_torsion_site_symmetry_2
_geom_torsion_site_symmetry_3
_geom_torsion_site_symmetry_4
_geom_torsion_publ_flag
N1 Ir1 Ir2 N2 47.3(3) . . . . ?
C16 Ir1 Ir2 N2 121.8(4) . . . . ?
C15 Ir1 Ir2 N2 135.4(3) . . . . ?
C11 Ir1 Ir2 N2 -122.2(4) . . . . ?
C12 Ir1 Ir2 N2 -144.2(3) . . . . ?
S4 Ir1 Ir2 N2 -65.4(2) . . . . ?
S1 Ir1 Ir2 N2 -1.2(2) . . . . ?
N1 Ir1 Ir2 C24 61(2) . . . . ?
C16 Ir1 Ir2 C24 135(2) . . . . ?
C15 Ir1 Ir2 C24 149(2) . . . . ?
C11 Ir1 Ir2 C24 -109(2) . . . . ?
C12 Ir1 Ir2 C24 -131(2) . . . . ?
S4 Ir1 Ir2 C24 -52(2) . . . . ?
S1 Ir1 Ir2 C24 12(2) . . . . ?
N1 Ir1 Ir2 C23 130.1(5) . . . . ?
C16 Ir1 Ir2 C23 -155.5(5) . . . . ?
C15 Ir1 Ir2 C23 -141.9(5) . . . . ?
C11 Ir1 Ir2 C23 -39.4(6) . . . . ?
C12 Ir1 Ir2 C23 -61.5(5) . . . . ?
S4 Ir1 Ir2 C23 17.4(4) . . . . ?
S1 Ir1 Ir2 C23 81.6(4) . . . . ?
N1 Ir1 Ir2 C20 -154.6(3) . . . . ?
C16 Ir1 Ir2 C20 -80.2(4) . . . . ?
C15 Ir1 Ir2 C20 -66.6(4) . . . . ?
C11 Ir1 Ir2 C20 35.9(5) . . . . ?
C12 Ir1 Ir2 C20 13.8(4) . . . . ?
S4 Ir1 Ir2 C20 92.7(3) . . . . ?
S1 Ir1 Ir2 C20 156.9(3) . . . . ?
N1 Ir1 Ir2 C19 -122.2(3) . . . . ?
C16 Ir1 Ir2 C19 -47.7(4) . . . . ?
C15 Ir1 Ir2 C19 -34.2(4) . . . . ?
C11 Ir1 Ir2 C19 68.3(5) . . . . ?
C12 Ir1 Ir2 C19 46.2(4) . . . . ?
S4 Ir1 Ir2 C19 125.1(3) . . . . ?
S1 Ir1 Ir2 C19 -170.7(3) . . . . ?
N1 Ir1 Ir2 S4 112.7(2) . . . . ?
C16 Ir1 Ir2 S4 -172.9(3) . . . . ?
C15 Ir1 Ir2 S4 -159.3(3) . . . . ?
C11 Ir1 Ir2 S4 -56.8(4) . . . . ?
C12 Ir1 Ir2 S4 -78.9(3) . . . . ?
S1 Ir1 Ir2 S4 64.21(11) . . . . ?
N1 Ir1 Ir2 S2 -39.6(2) . . . . ?
C16 Ir1 Ir2 S2 34.9(3) . . . . ?
C15 Ir1 Ir2 S2 48.5(2) . . . . ?
C11 Ir1 Ir2 S2 151.0(4) . . . . ?
C12 Ir1 Ir2 S2 128.9(3) . . . . ?
S4 Ir1 Ir2 S2 -152.24(9) . . . . ?
S1 Ir1 Ir2 S2 -88.03(10) . . . . ?
N1 Ir1 S1 C1 3.1(4) . . . . ?
C16 Ir1 S1 C1 -86.5(4) . . . . ?
C15 Ir1 S1 C1 -72.7(5) . . . . ?
C11 Ir1 S1 C1 -167.0(4) . . . . ?
C12 Ir1 S1 C1 -169.9(5) . . . . ?
S4 Ir1 S1 C1 100.7(3) . . . . ?
Ir2 Ir1 S1 C1 55.3(3) . . . . ?
C27 Ir3 S2 C5 -146.7(4) . . . . ?
C32 Ir3 S2 C5 147.1(10) . . . . ?
C28 Ir3 S2 C5 -109.0(4) . . . . ?
C31 Ir3 S2 C5 -55.8(10) . . . . ?
S3 Ir3 S2 C5 51.8(3) . . . . ?
C27 Ir3 S2 Ir2 107.4(3) . . . . ?
C32 Ir3 S2 Ir2 41.3(10) . . . . ?
C28 Ir3 S2 Ir2 145.2(3) . . . . ?
C31 Ir3 S2 Ir2 -161.7(9) . . . . ?
S3 Ir3 S2 Ir2 -54.05(10) . . . . ?
N2 Ir2 S2 C5 -40.6(4) . . . . ?
C24 Ir2 S2 C5 -127.1(4) . . . . ?
C23 Ir2 S2 C5 -124.1(5) . . . . ?
C20 Ir2 S2 C5 133.6(4) . . . . ?
C19 Ir2 S2 C5 155.1(4) . . . . ?
S4 Ir2 S2 C5 19.8(3) . . . . ?
Ir1 Ir2 S2 C5 46.3(3) . . . . ?
N2 Ir2 S2 Ir3 68.9(2) . . . . ?
C24 Ir2 S2 Ir3 -17.6(3) . . . . ?
C23 Ir2 S2 Ir3 -14.5(4) . . . . ?
C20 Ir2 S2 Ir3 -116.9(3) . . . . ?
C19 Ir2 S2 Ir3 -95.4(3) . . . . ?
S4 Ir2 S2 Ir3 129.37(10) . . . . ?
Ir1 Ir2 S2 Ir3 155.84(9) . . . . ?
C27 Ir3 S3 C6 -100.5(10) . . . . ?
C32 Ir3 S3 C6 -156.2(5) . . . . ?
C28 Ir3 S3 C6 104.4(9) . . . . ?
C31 Ir3 S3 C6 166.2(5) . . . . ?
S2 Ir3 S3 C6 5.2(4) . . . . ?
N1 Ir1 S4 C10 12.1(4) . . . . ?
C16 Ir1 S4 C10 -148(2) . . . . ?
C15 Ir1 S4 C10 114.1(5) . . . . ?
C11 Ir1 S4 C10 -143.1(4) . . . . ?
C12 Ir1 S4 C10 -179.1(4) . . . . ?
S1 Ir1 S4 C10 -56.2(3) . . . . ?
Ir2 Ir1 S4 C10 77.9(3) . . . . ?
N1 Ir1 S4 Ir2 -65.9(2) . . . . ?
C16 Ir1 S4 Ir2 134(2) . . . . ?
C15 Ir1 S4 Ir2 36.2(4) . . . . ?
C11 Ir1 S4 Ir2 138.9(3) . . . . ?
C12 Ir1 S4 Ir2 103.0(3) . . . . ?
S1 Ir1 S4 Ir2 -134.15(8) . . . . ?
N2 Ir2 S4 C10 -1.2(4) . . . . ?
C24 Ir2 S4 C10 69.0(5) . . . . ?
C23 Ir2 S4 C10 86.3(4) . . . . ?
C20 Ir2 S4 C10 166.4(4) . . . . ?
C19 Ir2 S4 C10 173.4(5) . . . . ?
S2 Ir2 S4 C10 -69.8(3) . . . . ?
Ir1 Ir2 S4 C10 -104.6(3) . . . . ?
N2 Ir2 S4 Ir1 103.4(2) . . . . ?
C24 Ir2 S4 Ir1 173.6(3) . . . . ?
C23 Ir2 S4 Ir1 -169.0(3) . . . . ?
C20 Ir2 S4 Ir1 -89.0(3) . . . . ?
C19 Ir2 S4 Ir1 -81.9(4) . . . . ?
S2 Ir2 S4 Ir1 34.83(11) . . . . ?
C16 Ir1 N1 C5 -95.5(9) . . . . ?
C15 Ir1 N1 C5 -57.4(9) . . . . ?
C11 Ir1 N1 C5 -158.4(9) . . . . ?
C12 Ir1 N1 C5 -29(2) . . . . ?
S4 Ir1 N1 C5 87.0(8) . . . . ?
S1 Ir1 N1 C5 179.7(9) . . . . ?
Ir2 Ir1 N1 C5 39.6(8) . . . . ?
C16 Ir1 N1 C1 80.7(6) . . . . ?
C15 Ir1 N1 C1 118.8(6) . . . . ?
C11 Ir1 N1 C1 17.8(11) . . . . ?
C12 Ir1 N1 C1 147.4(15) . . . . ?
S4 Ir1 N1 C1 -96.8(6) . . . . ?
S1 Ir1 N1 C1 -4.1(5) . . . . ?
Ir2 Ir1 N1 C1 -144.2(6) . . . . ?
C5 N1 C1 C2 2.1(14) . . . . ?
Ir1 N1 C1 C2 -174.6(8) . . . . ?
C5 N1 C1 S1 -177.7(7) . . . . ?
Ir1 N1 C1 S1 5.6(7) . . . . ?
Ir1 S1 C1 N1 -4.6(6) . . . . ?
Ir1 S1 C1 C2 175.6(11) . . . . ?
N1 C1 C2 C3 0.1(15) . . . . ?
S1 C1 C2 C3 179.9(8) . . . . ?
C1 C2 C3 C4 -0.4(16) . . . . ?
C2 C3 C4 C5 -1.3(16) . . . . ?
C1 N1 C5 C4 -3.8(14) . . . . ?
Ir1 N1 C5 C4 171.8(7) . . . . ?
C1 N1 C5 S2 176.9(7) . . . . ?
Ir1 N1 C5 S2 -7.5(12) . . . . ?
C3 C4 C5 N1 3.3(14) . . . . ?
C3 C4 C5 S2 -177.5(8) . . . . ?
Ir3 S2 C5 N1 -151.4(6) . . . . ?
Ir2 S2 C5 N1 -38.9(7) . . . . ?
Ir3 S2 C5 C4 29.4(9) . . . . ?
Ir2 S2 C5 C4 141.9(8) . . . . ?
C24 Ir2 N2 C6 52.4(9) . . . . ?
C23 Ir2 N2 C6 90.1(9) . . . . ?
C20 Ir2 N2 C6 147.2(10) . . . . ?
C19 Ir2 N2 C6 16.0(16) . . . . ?
S4 Ir2 N2 C6 -178.0(9) . . . . ?
S2 Ir2 N2 C6 -46.9(9) . . . . ?
Ir1 Ir2 N2 C6 -129.1(9) . . . . ?
C24 Ir2 N2 C10 -128.0(6) . . . . ?
C23 Ir2 N2 C10 -90.3(6) . . . . ?
C20 Ir2 N2 C10 -33.2(12) . . . . ?
C19 Ir2 N2 C10 -164.4(10) . . . . ?
S4 Ir2 N2 C10 1.6(5) . . . . ?
S2 Ir2 N2 C10 132.7(6) . . . . ?
Ir1 Ir2 N2 C10 50.5(5) . . . . ?
C10 N2 C6 C7 2.1(13) . . . . ?
Ir2 N2 C6 C7 -178.3(7) . . . . ?
C10 N2 C6 S3 177.2(7) . . . . ?
Ir2 N2 C6 S3 -3.3(14) . . . . ?
Ir3 S3 C6 N2 30.7(10) . . . . ?
Ir3 S3 C6 C7 -154.3(6) . . . . ?
N2 C6 C7 C8 -2.8(14) . . . . ?
S3 C6 C7 C8 -178.4(8) . . . . ?
C6 C7 C8 C9 3.7(16) . . . . ?
C7 C8 C9 C10 -3.7(15) . . . . ?
C6 N2 C10 C9 -2.5(14) . . . . ?
Ir2 N2 C10 C9 177.8(9) . . . . ?
C6 N2 C10 S4 177.6(7) . . . . ?
Ir2 N2 C10 S4 -2.1(7) . . . . ?
C8 C9 C10 N2 3.2(15) . . . . ?
C8 C9 C10 S4 -176.9(8) . . . . ?
Ir1 S4 C10 N2 -73.2(6) . . . . ?
Ir2 S4 C10 N2 1.8(6) . . . . ?
Ir1 S4 C10 C9 106.8(9) . . . . ?
Ir2 S4 C10 C9 -178.1(10) . . . . ?
N1 Ir1 C11 C12 163.9(7) . . . . ?
C16 Ir1 C11 C12 99.3(7) . . . . ?
C15 Ir1 C11 C12 64.3(7) . . . . ?
S4 Ir1 C11 C12 -80.0(6) . . . . ?
S1 Ir1 C11 C12 -175.9(6) . . . . ?
Ir2 Ir1 C11 C12 -38.8(8) . . . . ?
N1 Ir1 C11 C18 42.1(12) . . . . ?
C16 Ir1 C11 C18 -22.5(7) . . . . ?
C15 Ir1 C11 C18 -57.5(8) . . . . ?
C12 Ir1 C11 C18 -121.8(11) . . . . ?
S4 Ir1 C11 C18 158.1(7) . . . . ?
S1 Ir1 C11 C18 62.2(7) . . . . ?
Ir2 Ir1 C11 C18 -160.6(6) . . . . ?
C18 C11 C12 C13 -4.4(15) . . . . ?
Ir1 C11 C12 C13 -106.0(9) . . . . ?
C18 C11 C12 Ir1 101.6(9) . . . . ?
N1 Ir1 C12 C11 -143.3(15) . . . . ?
C16 Ir1 C12 C11 -76.7(7) . . . . ?
C15 Ir1 C12 C11 -114.2(7) . . . . ?
S4 Ir1 C12 C11 99.6(6) . . . . ?
S1 Ir1 C12 C11 4.9(7) . . . . ?
Ir2 Ir1 C12 C11 150.3(6) . . . . ?
N1 Ir1 C12 C13 -25(2) . . . . ?
C16 Ir1 C12 C13 42.0(8) . . . . ?
C15 Ir1 C12 C13 4.5(7) . . . . ?
C11 Ir1 C12 C13 118.7(10) . . . . ?
S4 Ir1 C12 C13 -141.7(7) . . . . ?
S1 Ir1 C12 C13 123.5(7) . . . . ?
Ir2 Ir1 C12 C13 -91.1(7) . . . . ?
C11 C12 C13 C14 93.3(12) . . . . ?
Ir1 C12 C13 C14 11.1(11) . . . . ?
C12 C13 C14 C15 -27.8(13) . . . . ?
C13 C14 C15 C16 -49.4(13) . . . . ?
C13 C14 C15 Ir1 31.6(11) . . . . ?
N1 Ir1 C15 C16 -86.5(6) . . . . ?
C11 Ir1 C15 C16 66.5(6) . . . . ?
C12 Ir1 C15 C16 99.4(6) . . . . ?
S4 Ir1 C15 C16 168.3(4) . . . . ?
S1 Ir1 C15 C16 -22.8(6) . . . . ?
Ir2 Ir1 C15 C16 -163.8(5) . . . . ?
N1 Ir1 C15 C14 154.6(7) . . . . ?
C16 Ir1 C15 C14 -118.9(9) . . . . ?
C11 Ir1 C15 C14 -52.4(7) . . . . ?
C12 Ir1 C15 C14 -19.4(7) . . . . ?
S4 Ir1 C15 C14 49.4(9) . . . . ?
S1 Ir1 C15 C14 -141.7(6) . . . . ?
Ir2 Ir1 C15 C14 77.3(7) . . . . ?
C14 C15 C16 C17 -1.6(14) . . . . ?
Ir1 C15 C16 C17 -106.7(9) . . . . ?
C14 C15 C16 Ir1 105.1(8) . . . . ?
N1 Ir1 C16 C15 92.5(6) . . . . ?
C11 Ir1 C16 C15 -112.1(6) . . . . ?
C12 Ir1 C16 C15 -76.2(6) . . . . ?
S4 Ir1 C16 C15 -107(2) . . . . ?
S1 Ir1 C16 C15 160.3(5) . . . . ?
Ir2 Ir1 C16 C15 22.2(7) . . . . ?
N1 Ir1 C16 C17 -148.4(7) . . . . ?
C15 Ir1 C16 C17 119.2(10) . . . . ?
C11 Ir1 C16 C17 7.0(7) . . . . ?
C12 Ir1 C16 C17 43.0(7) . . . . ?
S4 Ir1 C16 C17 12(3) . . . . ?
S1 Ir1 C16 C17 -80.6(7) . . . . ?
Ir2 Ir1 C16 C17 141.4(6) . . . . ?
C15 C16 C17 C18 92.8(11) . . . . ?
Ir1 C16 C17 C18 10.1(11) . . . . ?
C16 C17 C18 C11 -30.2(13) . . . . ?
C12 C11 C18 C17 -46.3(14) . . . . ?
Ir1 C11 C18 C17 35.0(11) . . . . ?
N2 Ir2 C19 C20 151.3(9) . . . . ?
C24 Ir2 C19 C20 114.1(6) . . . . ?
C23 Ir2 C19 C20 77.0(6) . . . . ?
S4 Ir2 C19 C20 -12.1(7) . . . . ?
S2 Ir2 C19 C20 -145.7(6) . . . . ?
Ir1 Ir2 C19 C20 -65.6(6) . . . . ?
N2 Ir2 C19 C26 30.9(15) . . . . ?
C24 Ir2 C19 C26 -6.3(7) . . . . ?
C23 Ir2 C19 C26 -43.3(7) . . . . ?
C20 Ir2 C19 C26 -120.3(10) . . . . ?
S4 Ir2 C19 C26 -132.4(6) . . . . ?
S2 Ir2 C19 C26 94.0(6) . . . . ?
Ir1 Ir2 C19 C26 174.1(6) . . . . ?
C26 C19 C20 C21 6.3(15) . . . . ?
Ir2 C19 C20 C21 -100.0(9) . . . . ?
C26 C19 C20 Ir2 106.3(9) . . . . ?
N2 Ir2 C20 C19 -157.2(8) . . . . ?
C24 Ir2 C20 C19 -63.9(6) . . . . ?
C23 Ir2 C20 C19 -98.8(7) . . . . ?
S4 Ir2 C20 C19 170.5(6) . . . . ?
S2 Ir2 C20 C19 38.3(7) . . . . ?
Ir1 Ir2 C20 C19 119.9(6) . . . . ?
N2 Ir2 C20 C21 -34.8(13) . . . . ?
C24 Ir2 C20 C21 58.5(7) . . . . ?
C23 Ir2 C20 C21 23.6(7) . . . . ?
C19 Ir2 C20 C21 122.4(10) . . . . ?
S4 Ir2 C20 C21 -67.0(7) . . . . ?
S2 Ir2 C20 C21 160.7(6) . . . . ?
Ir1 Ir2 C20 C21 -117.7(7) . . . . ?
C19 C20 C21 C22 41.3(14) . . . . ?
Ir2 C20 C21 C22 -39.6(10) . . . . ?
C20 C21 C22 C23 36.5(12) . . . . ?
C21 C22 C23 C24 -95.8(12) . . . . ?
C21 C22 C23 Ir2 -14.8(11) . . . . ?
N2 Ir2 C23 C24 -87.7(6) . . . . ?
C20 Ir2 C23 C24 111.0(6) . . . . ?
C19 Ir2 C23 C24 75.3(6) . . . . ?
S4 Ir2 C23 C24 -156.5(6) . . . . ?
S2 Ir2 C23 C24 -4.9(8) . . . . ?
Ir1 Ir2 C23 C24 -169.9(5) . . . . ?
N2 Ir2 C23 C22 156.0(7) . . . . ?
C24 Ir2 C23 C22 -116.3(10) . . . . ?
C20 Ir2 C23 C22 -5.4(7) . . . . ?
C19 Ir2 C23 C22 -41.0(7) . . . . ?
S4 Ir2 C23 C22 87.2(7) . . . . ?
S2 Ir2 C23 C22 -121.3(7) . . . . ?
Ir1 Ir2 C23 C22 73.8(8) . . . . ?
C22 C23 C24 C25 -0.6(15) . . . . ?
Ir2 C23 C24 C25 -106.9(10) . . . . ?
C22 C23 C24 Ir2 106.3(9) . . . . ?
N2 Ir2 C24 C23 90.7(6) . . . . ?
C20 Ir2 C24 C23 -67.3(6) . . . . ?
C19 Ir2 C24 C23 -99.9(6) . . . . ?
S4 Ir2 C24 C23 29.2(7) . . . . ?
S2 Ir2 C24 C23 176.6(5) . . . . ?
Ir1 Ir2 C24 C23 77(2) . . . . ?
N2 Ir2 C24 C25 -149.7(7) . . . . ?
C23 Ir2 C24 C25 119.6(10) . . . . ?
C20 Ir2 C24 C25 52.3(7) . . . . ?
C19 Ir2 C24 C25 19.7(7) . . . . ?
S4 Ir2 C24 C25 148.8(6) . . . . ?
S2 Ir2 C24 C25 -63.8(7) . . . . ?
Ir1 Ir2 C24 C25 -163.2(18) . . . . ?
C23 C24 C25 C26 53.1(13) . . . . ?
Ir2 C24 C25 C26 -29.9(10) . . . . ?
C24 C25 C26 C19 24.2(12) . . . . ?
C20 C19 C26 C25 -90.5(11) . . . . ?
Ir2 C19 C26 C25 -7.5(10) . . . . ?
C32 Ir3 C27 C28 -110.5(7) . . . . ?
C31 Ir3 C27 C28 -73.3(6) . . . . ?
S3 Ir3 C27 C28 -166.8(7) . . . . ?
S2 Ir3 C27 C28 86.6(6) . . . . ?
C32 Ir3 C27 C34 7.8(8) . . . . ?
C28 Ir3 C27 C34 118.3(10) . . . . ?
C31 Ir3 C27 C34 45.0(8) . . . . ?
S3 Ir3 C27 C34 -48.5(13) . . . . ?
S2 Ir3 C27 C34 -155.0(7) . . . . ?
C34 C27 C28 C29 -2.3(17) . . . . ?
Ir3 C27 C28 C29 103.7(11) . . . . ?
C34 C27 C28 Ir3 -106.0(10) . . . . ?
C32 Ir3 C28 C27 69.1(7) . . . . ?
C31 Ir3 C28 C27 103.5(7) . . . . ?
S3 Ir3 C28 C27 166.9(7) . . . . ?
S2 Ir3 C28 C27 -92.7(6) . . . . ?
C27 Ir3 C28 C29 -123.1(11) . . . . ?
C32 Ir3 C28 C29 -54.0(8) . . . . ?
C31 Ir3 C28 C29 -19.7(8) . . . . ?
S3 Ir3 C28 C29 43.8(14) . . . . ?
S2 Ir3 C28 C29 144.2(8) . . . . ?
C27 C28 C29 C30 -48.1(15) . . . . ?
Ir3 C28 C29 C30 33.4(11) . . . . ?
C28 C29 C30 C31 -31.8(13) . . . . ?
C29 C30 C31 C32 95.7(12) . . . . ?
C29 C30 C31 Ir3 15.4(11) . . . . ?
C27 Ir3 C31 C32 -77.4(7) . . . . ?
C28 Ir3 C31 C32 -114.0(7) . . . . ?
S3 Ir3 C31 C32 83.3(6) . . . . ?
S2 Ir3 C31 C32 -168.3(7) . . . . ?
C27 Ir3 C31 C30 38.7(8) . . . . ?
C32 Ir3 C31 C30 116.1(11) . . . . ?
C28 Ir3 C31 C30 2.1(8) . . . . ?
S3 Ir3 C31 C30 -160.5(7) . . . . ?
S2 Ir3 C31 C30 -52.1(13) . . . . ?
C30 C31 C32 C33 -2.8(15) . . . . ?
Ir3 C31 C32 C33 103.3(10) . . . . ?
C30 C31 C32 Ir3 -106.2(9) . . . . ?
C27 Ir3 C32 C31 100.2(7) . . . . ?
C28 Ir3 C32 C31 64.8(7) . . . . ?
S3 Ir3 C32 C31 -95.8(6) . . . . ?
S2 Ir3 C32 C31 167.4(8) . . . . ?
C27 Ir3 C32 C33 -18.7(8) . . . . ?
C28 Ir3 C32 C33 -54.0(8) . . . . ?
C31 Ir3 C32 C33 -118.9(11) . . . . ?
S3 Ir3 C32 C33 145.3(8) . . . . ?
S2 Ir3 C32 C33 48.5(15) . . . . ?
C31 C32 C33 C34 -54.2(14) . . . . ?
Ir3 C32 C33 C34 27.0(12) . . . . ?
C32 C33 C34 C27 -21.1(14) . . . . ?
C28 C27 C34 C33 87.4(13) . . . . ?
Ir3 C27 C34 C33 4.9(12) . . . . ?
